data_7060189
loop_
_publ_author_name
'R\"osch, Andreas'
'Seifert, Fabian'
'Vass, Valentin'
'G\"orls, Helmar'
'Kretschmer, Robert'

_publ_section_title
;
 Synthesis, structure, and catalytic activity of dinuclear aluminium
 bis(amidinate) and bis(guanidinate) complexes
;
_journal_issue 2
_journal_name_full 'New Journal of Chemistry'
_journal_page_first 972
_journal_page_last 981
_journal_paper_doi 10.1039/D0NJ05007E
_journal_volume 45
_journal_year 2021
_chemical_formula_moiety 'C37 H58 Al2 I4 N4'
_chemical_formula_sum 'C37 H58 Al2 I4 N4'
_chemical_formula_weight 1120.43
_space_group_crystal_system triclinic
_space_group_IT_number 2
_space_group_name_Hall '-P 1'
_space_group_name_H-M_alt 'P -1'
_atom_sites_solution_hydrogens geom
_audit_creation_method SHELXL-2018/3
_audit_update_record
;
2020-10-09 deposited with the CCDC.	2020-11-10 downloaded from the CCDC.
;
_cell_angle_alpha 66.377(2)
_cell_angle_beta 86.7647(19)
_cell_angle_gamma 87.4261(19)
_cell_formula_units_Z 2
_cell_length_a 10.2273(2)
_cell_length_b 13.8795(3)
_cell_length_c 17.1873(4)
_cell_measurement_reflns_used 25102
_cell_measurement_temperature 123(2)
_cell_measurement_theta_max 74.341
_cell_measurement_theta_min 2.809
_cell_volume 2231.06(9)
_computing_cell_refinement 'CrysAlisPro 1.171.38.43 (Rigaku OD, 2015)'
_computing_data_collection 'CrysAlisPro 1.171.38.43 (Rigaku OD, 2015)'
_computing_data_reduction 'CrysAlisPro 1.171.38.43 (Rigaku OD, 2015)'
_computing_molecular_graphics SHELXTL/PC
_computing_publication_material 'SHELXL-2018/3 (Sheldrick, 2018)'
_computing_structure_refinement 'SHELXL-2018/3 (Sheldrick, 2018)'
_computing_structure_solution 'SHELXT 2014/5 (Sheldrick, 2014)'
_diffrn_ambient_temperature 123(2)
_diffrn_measured_fraction_theta_full 0.995
_diffrn_measured_fraction_theta_max 0.965
_diffrn_measurement_device_type 'Xcalibur, AtlasS2, Gemini ultra'
_diffrn_measurement_method '\w scans'
_diffrn_radiation_type CuK\a
_diffrn_radiation_wavelength 1.54184
_diffrn_reflns_av_R_equivalents 0.0469
_diffrn_reflns_av_unetI/netI 0.0450
_diffrn_reflns_Laue_measured_fraction_full 0.995
_diffrn_reflns_Laue_measured_fraction_max 0.965
_diffrn_reflns_limit_h_max 12
_diffrn_reflns_limit_h_min -12
_diffrn_reflns_limit_k_max 17
_diffrn_reflns_limit_k_min -13
_diffrn_reflns_limit_l_max 21
_diffrn_reflns_limit_l_min -21
_diffrn_reflns_number 25102
_diffrn_reflns_point_group_measured_fraction_full 0.995
_diffrn_reflns_point_group_measured_fraction_max 0.965
_diffrn_reflns_theta_full 67.684
_diffrn_reflns_theta_max 74.341
_diffrn_reflns_theta_min 2.809
_diffrn_source 'micro-focus sealed X-ray tube'
_exptl_absorpt_coefficient_mu 22.527
_exptl_absorpt_correction_T_max 0.465
_exptl_absorpt_correction_T_min 0.115
_exptl_absorpt_correction_type gaussian
_exptl_absorpt_process_details
; 
CrysAlisPro 1.171.38.43 (Rigaku Oxford Diffraction, 2015) 
Numerical absorption correction based on gaussian integration over 
   a multifaceted crystal model 
Empirical absorption correction using spherical harmonics, 
 implemented in SCALE3 ABSPACK scaling algorithm. 
;
_exptl_crystal_colour yellow
_exptl_crystal_density_diffrn 1.668
_exptl_crystal_density_method 'not measured'
_exptl_crystal_description prism
_exptl_crystal_F_000 1092
_exptl_crystal_size_max 0.183
_exptl_crystal_size_mid 0.057
_exptl_crystal_size_min 0.051
_refine_diff_density_max 0.692
_refine_diff_density_min -0.911
_refine_diff_density_rms 0.105
_refine_ls_extinction_method none
_refine_ls_goodness_of_fit_ref 1.037
_refine_ls_hydrogen_treatment constr
_refine_ls_matrix_type full
_refine_ls_number_parameters 438
_refine_ls_number_reflns 8791
_refine_ls_number_restraints 0
_refine_ls_restrained_S_all 1.037
_refine_ls_R_factor_all 0.0396
_refine_ls_R_factor_gt 0.0341
_refine_ls_shift/su_max 0.001
_refine_ls_shift/su_mean 0.000
_refine_ls_structure_factor_coef Fsqd
_refine_ls_weighting_details 'w=1/[\s^2^(Fo^2^)+(0.0483P)^2^+0.1766P] where P=(Fo^2^+2Fc^2^)/3'
_refine_ls_weighting_scheme calc
_refine_ls_wR_factor_gt 0.0853
_refine_ls_wR_factor_ref 0.0900
_reflns_Friedel_coverage 0.000
_reflns_number_gt 7720
_reflns_number_total 8791
_reflns_threshold_expression 'I > 2\s(I)'
_cod_data_source_file d0nj05007e2.cif
_cod_data_source_block FO7098_5b
_cod_depositor_comments 'Adding full bibliography for 7060181--7060191.cif.'
_cod_original_cell_volume 2231.06(10)
_cod_database_code 7060189
_shelx_shelxl_version_number 2018/3
_shelx_space_group_comment
; 
The symmetry employed for this shelxl refinement is uniquely defined 
by the following loop, which should always be used as a source of 
symmetry information in preference to the above space-group names. 
They are only intended as comments. 
;
_shelx_estimated_absorpt_t_min 0.104
_shelx_estimated_absorpt_t_max 0.393

loop_
_space_group_symop_operation_xyz
'x, y, z'
'-x, -y, -z'

loop_
_atom_site_label
_atom_site_type_symbol
_atom_site_fract_x
_atom_site_fract_y
_atom_site_fract_z
_atom_site_U_iso_or_equiv
_atom_site_adp_type
_atom_site_occupancy
_atom_site_site_symmetry_order
_atom_site_calc_flag
_atom_site_refinement_flags_posn
_atom_site_refinement_flags_adp
_atom_site_refinement_flags_occupancy
_atom_site_disorder_assembly
_atom_site_disorder_group
I1 I 0.11097(3) 0.59618(2) 0.85463(2) 0.05087(8) Uani 1 1 d . . . . .
I2 I 0.13962(2) 0.27479(2) 0.99236(2) 0.04404(8) Uani 1 1 d . . . . .
I3 I 0.15270(3) 0.35462(2) 0.47844(2) 0.05257(9) Uani 1 1 d . . . . .
I4 I -0.21561(2) 0.25103(2) 0.57684(2) 0.05065(8) Uani 1 1 d . . . . .
Al1 Al 0.21687(10) 0.42827(8) 0.86287(6) 0.0302(2) Uani 1 1 d . . . . .
Al2 Al 0.02255(10) 0.23341(8) 0.60371(6) 0.0305(2) Uani 1 1 d . . . . .
N1 N 0.3955(3) 0.4240(2) 0.82807(17) 0.0296(5) Uani 1 1 d . . . . .
N2 N 0.2279(3) 0.4167(2) 0.75736(17) 0.0314(6) Uani 1 1 d . . . . .
N3 N 0.0542(3) 0.2192(2) 0.71451(16) 0.0307(6) Uani 1 1 d . . . . .
N4 N 0.0924(3) 0.0973(2) 0.66591(16) 0.0289(5) Uani 1 1 d . . . . .
C1 C 0.5237(3) 0.4179(3) 0.8592(2) 0.0336(7) Uani 1 1 d . . . . .
C2 C 0.5885(4) 0.3201(3) 0.8974(2) 0.0364(7) Uani 1 1 d . . . . .
C3 C 0.7132(4) 0.3189(4) 0.9275(3) 0.0470(9) Uani 1 1 d . . . . .
H3A H 0.759671 0.253744 0.952917 0.056 Uiso 1 1 calc R U . . .
C4 C 0.7700(4) 0.4097(4) 0.9210(3) 0.0518(10) Uani 1 1 d . . . . .
H4A H 0.855321 0.406910 0.941113 0.062 Uiso 1 1 calc R U . . .
C5 C 0.7039(4) 0.5047(4) 0.8858(3) 0.0488(10) Uani 1 1 d . . . . .
H5A H 0.743196 0.566831 0.882857 0.059 Uiso 1 1 calc R U . . .
C6 C 0.5798(4) 0.5107(3) 0.8541(2) 0.0384(8) Uani 1 1 d . . . . .
C7 C 0.5294(4) 0.2171(3) 0.9081(3) 0.0437(9) Uani 1 1 d . . . . .
H7A H 0.446115 0.234477 0.876953 0.052 Uiso 1 1 calc R U . . .
C8 C 0.4941(5) 0.1511(4) 1.0016(3) 0.0544(11) Uani 1 1 d . . . . .
H8A H 0.435761 0.192328 1.024468 0.082 Uiso 1 1 calc R U . . .
H8B H 0.574119 0.130984 1.033764 0.082 Uiso 1 1 calc R U . . .
H8C H 0.449701 0.087651 1.006549 0.082 Uiso 1 1 calc R U . . .
C9 C 0.6173(5) 0.1537(4) 0.8705(3) 0.0570(11) Uani 1 1 d . . . . .
H9A H 0.642865 0.198283 0.811511 0.086 Uiso 1 1 calc R U . . .
H9B H 0.569673 0.093256 0.871951 0.086 Uiso 1 1 calc R U . . .
H9C H 0.695835 0.128859 0.903751 0.086 Uiso 1 1 calc R U . . .
C10 C 0.5110(5) 0.6178(4) 0.8144(3) 0.0511(10) Uani 1 1 d . . . . .
H10A H 0.423199 0.606583 0.797006 0.061 Uiso 1 1 calc R U . . .
C11 C 0.4885(7) 0.6678(6) 0.8779(5) 0.0831(18) Uani 1 1 d . . . . .
H11A H 0.445278 0.617835 0.929853 0.125 Uiso 1 1 calc R U . . .
H11B H 0.432831 0.731184 0.853441 0.125 Uiso 1 1 calc R U . . .
H11C H 0.572820 0.686774 0.891508 0.125 Uiso 1 1 calc R U . . .
C12 C 0.5868(7) 0.6911(4) 0.7340(5) 0.0788(18) Uani 1 1 d . . . . .
H12A H 0.545939 0.761591 0.713559 0.118 Uiso 1 1 calc R U . . .
H12B H 0.585047 0.663455 0.689778 0.118 Uiso 1 1 calc R U . . .
H12C H 0.677844 0.694844 0.747417 0.118 Uiso 1 1 calc R U . . .
C13 C 0.3595(3) 0.4230(3) 0.75424(19) 0.0286(6) Uani 1 1 d . . . . .
C14 C 0.4480(4) 0.4290(3) 0.6772(2) 0.0352(7) Uani 1 1 d . . . . .
C15 C 0.5947(4) 0.4367(4) 0.6876(2) 0.0437(9) Uani 1 1 d . . . . .
H15A H 0.624503 0.373964 0.735636 0.065 Uiso 1 1 calc R U . . .
H15B H 0.609560 0.499475 0.698307 0.065 Uiso 1 1 calc R U . . .
H15C H 0.643684 0.441454 0.635572 0.065 Uiso 1 1 calc R U . . .
C16 C 0.4297(4) 0.3299(3) 0.6606(3) 0.0445(9) Uani 1 1 d . . . . .
H16A H 0.460383 0.267981 0.708876 0.067 Uiso 1 1 calc R U . . .
H16B H 0.480246 0.335447 0.608852 0.067 Uiso 1 1 calc R U . . .
H16C H 0.336666 0.323053 0.653339 0.067 Uiso 1 1 calc R U . . .
C17 C 0.4080(5) 0.5294(3) 0.6004(2) 0.0476(9) Uani 1 1 d . . . . .
H17A H 0.471302 0.540949 0.552734 0.071 Uiso 1 1 calc R U . . .
H17B H 0.406669 0.589966 0.616166 0.071 Uiso 1 1 calc R U . . .
H17C H 0.320618 0.521100 0.583607 0.071 Uiso 1 1 calc R U . . .
C18 C 0.1399(4) 0.4377(3) 0.6878(2) 0.0344(7) Uani 1 1 d . . . . .
H18A H 0.178767 0.407199 0.648351 0.041 Uiso 1 1 calc R U . . .
H18B H 0.129401 0.514587 0.655665 0.041 Uiso 1 1 calc R U . . .
C19 C 0.0067(4) 0.3906(3) 0.7216(2) 0.0372(7) Uani 1 1 d . . . . .
H19A H -0.031392 0.422945 0.760002 0.045 Uiso 1 1 calc R U . . .
H19B H -0.051397 0.410214 0.673196 0.045 Uiso 1 1 calc R U . . .
C20 C 0.0065(4) 0.2728(3) 0.7690(2) 0.0341(7) Uani 1 1 d . . . . .
H20A H 0.062790 0.252153 0.818433 0.041 Uiso 1 1 calc R U . . .
H20B H -0.083689 0.250431 0.790714 0.041 Uiso 1 1 calc R U . . .
C21 C 0.0909(3) 0.1181(3) 0.73614(19) 0.0290(6) Uani 1 1 d . . . . .
C22 C 0.1221(4) 0.0413(3) 0.8269(2) 0.0365(8) Uani 1 1 d . . . . .
C23 C 0.1637(5) -0.0700(3) 0.8361(2) 0.0443(9) Uani 1 1 d . . . . .
H23A H 0.094220 -0.100234 0.816527 0.067 Uiso 1 1 calc R U . . .
H23B H 0.179163 -0.113999 0.895874 0.067 Uiso 1 1 calc R U . . .
H23C H 0.244412 -0.067116 0.801712 0.067 Uiso 1 1 calc R U . . .
C24 C -0.0041(5) 0.0315(4) 0.8829(2) 0.0531(11) Uani 1 1 d . . . . .
H24A H -0.078087 0.018505 0.854841 0.080 Uiso 1 1 calc R U . . .
H24B H -0.020698 0.096958 0.891100 0.080 Uiso 1 1 calc R U . . .
H24C H 0.006371 -0.027078 0.938149 0.080 Uiso 1 1 calc R U . . .
C25 C 0.2347(5) 0.0859(4) 0.8577(3) 0.0525(11) Uani 1 1 d . . . . .
H25A H 0.315800 0.083469 0.825245 0.079 Uiso 1 1 calc R U . . .
H25B H 0.246527 0.043554 0.918234 0.079 Uiso 1 1 calc R U . . .
H25C H 0.213188 0.158841 0.849125 0.079 Uiso 1 1 calc R U . . .
C26 C 0.1426(4) 0.0077(3) 0.65208(19) 0.0314(7) Uani 1 1 d . . . . .
C27 C 0.2782(4) -0.0027(3) 0.6366(2) 0.0355(7) Uani 1 1 d . . . . .
C28 C 0.3232(4) -0.0908(4) 0.6228(3) 0.0458(9) Uani 1 1 d . . . . .
H28A H 0.414238 -0.098885 0.611935 0.055 Uiso 1 1 calc R U . . .
C29 C 0.2396(5) -0.1665(4) 0.6244(3) 0.0499(10) Uani 1 1 d . . . . .
H29A H 0.273362 -0.227462 0.617260 0.060 Uiso 1 1 calc R U . . .
C30 C 0.1056(5) -0.1535(3) 0.6367(3) 0.0453(9) Uani 1 1 d . . . . .
H30A H 0.047827 -0.204787 0.635830 0.054 Uiso 1 1 calc R U . . .
C31 C 0.0549(4) -0.0666(3) 0.6501(2) 0.0356(7) Uani 1 1 d . . . . .
C32 C 0.3758(4) 0.0792(3) 0.6324(3) 0.0419(8) Uani 1 1 d . . . . .
H32A H 0.327593 0.134027 0.647564 0.050 Uiso 1 1 calc R U . . .
C33 C 0.4847(4) 0.0310(5) 0.6952(3) 0.0573(11) Uani 1 1 d . . . . .
H33A H 0.445673 -0.007454 0.752222 0.086 Uiso 1 1 calc R U . . .
H33B H 0.539021 0.087051 0.695790 0.086 Uiso 1 1 calc R U . . .
H33C H 0.538990 -0.017472 0.677757 0.086 Uiso 1 1 calc R U . . .
C34 C 0.4360(5) 0.1329(4) 0.5422(3) 0.0561(11) Uani 1 1 d . . . . .
H34A H 0.365985 0.160907 0.501841 0.084 Uiso 1 1 calc R U . . .
H34B H 0.489787 0.081520 0.527903 0.084 Uiso 1 1 calc R U . . .
H34C H 0.490870 0.190511 0.539116 0.084 Uiso 1 1 calc R U . . .
C35 C -0.0922(4) -0.0557(3) 0.6634(3) 0.0429(8) Uani 1 1 d . . . . .
H35A H -0.110644 0.015189 0.664352 0.051 Uiso 1 1 calc R U . . .
C36 C -0.1662(5) -0.0606(6) 0.5909(3) 0.0698(15) Uani 1 1 d . . . . .
H36A H -0.260180 -0.049800 0.600250 0.105 Uiso 1 1 calc R U . . .
H36B H -0.150716 -0.129573 0.588566 0.105 Uiso 1 1 calc R U . . .
H36C H -0.135512 -0.005467 0.537111 0.105 Uiso 1 1 calc R U . . .
C37 C -0.1446(6) -0.1369(6) 0.7471(3) 0.080(2) Uani 1 1 d . . . . .
H37A H -0.105087 -0.127447 0.794160 0.120 Uiso 1 1 calc R U . . .
H37B H -0.122611 -0.207577 0.749851 0.120 Uiso 1 1 calc R U . . .
H37C H -0.239967 -0.128079 0.751497 0.120 Uiso 1 1 calc R U . . .

loop_
_atom_site_aniso_label
_atom_site_aniso_U_11
_atom_site_aniso_U_22
_atom_site_aniso_U_33
_atom_site_aniso_U_23
_atom_site_aniso_U_13
_atom_site_aniso_U_12
I1 0.04752(15) 0.04151(14) 0.06497(16) -0.02408(12) -0.00027(12) 0.00946(11)
I2 0.04430(14) 0.04393(14) 0.03511(11) -0.00751(9) 0.00681(9) -0.00260(11)
I3 0.05543(17) 0.05114(16) 0.03568(11) -0.00152(10) 0.00564(10) -0.00725(13)
I4 0.03140(13) 0.05553(16) 0.06656(16) -0.02530(13) -0.01427(11) 0.00776(11)
Al1 0.0268(5) 0.0331(5) 0.0307(4) -0.0130(4) 0.0004(3) -0.0002(4)
Al2 0.0296(5) 0.0327(5) 0.0274(4) -0.0099(4) -0.0034(3) 0.0010(4)
N1 0.0256(13) 0.0307(14) 0.0310(11) -0.0107(10) -0.0016(10) 0.0004(11)
N2 0.0278(14) 0.0354(15) 0.0309(12) -0.0127(11) -0.0038(10) 0.0003(12)
N3 0.0338(14) 0.0324(14) 0.0268(11) -0.0127(10) -0.0003(10) -0.0018(12)
N4 0.0265(13) 0.0319(14) 0.0279(11) -0.0112(10) -0.0012(10) -0.0014(11)
C1 0.0270(16) 0.0403(19) 0.0349(14) -0.0163(14) -0.0018(12) -0.0007(14)
C2 0.0305(17) 0.0370(18) 0.0376(15) -0.0108(14) -0.0032(13) 0.0032(15)
C3 0.036(2) 0.051(2) 0.0478(19) -0.0132(17) -0.0107(16) 0.0091(18)
C4 0.0310(19) 0.066(3) 0.057(2) -0.022(2) -0.0091(17) -0.001(2)
C5 0.036(2) 0.056(2) 0.060(2) -0.029(2) -0.0056(18) -0.0098(19)
C6 0.0318(18) 0.0397(19) 0.0458(17) -0.0191(15) 0.0007(14) -0.0060(15)
C7 0.040(2) 0.0341(19) 0.0502(19) -0.0094(16) -0.0064(16) 0.0019(16)
C8 0.053(3) 0.037(2) 0.059(2) -0.0060(18) 0.001(2) 0.0012(19)
C9 0.059(3) 0.043(2) 0.066(3) -0.020(2) 0.002(2) 0.006(2)
C10 0.042(2) 0.040(2) 0.073(3) -0.024(2) -0.006(2) -0.0036(18)
C11 0.081(4) 0.073(4) 0.115(5) -0.060(4) -0.004(4) 0.012(3)
C12 0.080(4) 0.040(2) 0.097(4) -0.006(3) -0.003(3) -0.005(3)
C13 0.0282(16) 0.0275(15) 0.0286(13) -0.0098(12) 0.0007(12) -0.0008(13)
C14 0.0364(18) 0.0365(18) 0.0311(14) -0.0126(13) 0.0052(13) -0.0021(15)
C15 0.038(2) 0.050(2) 0.0401(17) -0.0155(16) 0.0108(15) -0.0127(18)
C16 0.042(2) 0.048(2) 0.0489(19) -0.0258(18) 0.0002(16) -0.0003(18)
C17 0.055(2) 0.042(2) 0.0339(16) -0.0032(15) 0.0030(16) -0.0047(19)
C18 0.0335(17) 0.0358(18) 0.0330(14) -0.0123(13) -0.0072(13) 0.0010(14)
C19 0.0336(18) 0.0394(19) 0.0446(17) -0.0230(15) -0.0078(14) 0.0044(15)
C20 0.0320(17) 0.0364(18) 0.0355(14) -0.0160(14) -0.0007(13) -0.0012(14)
C21 0.0254(15) 0.0322(16) 0.0271(13) -0.0092(12) -0.0006(11) -0.0025(13)
C22 0.043(2) 0.0381(18) 0.0268(13) -0.0105(13) -0.0062(13) -0.0005(16)
C23 0.059(2) 0.0364(19) 0.0309(15) -0.0058(14) -0.0083(15) 0.0060(18)
C24 0.070(3) 0.047(2) 0.0338(16) -0.0089(16) 0.0129(18) -0.004(2)
C25 0.058(3) 0.051(2) 0.051(2) -0.0212(18) -0.029(2) 0.014(2)
C26 0.0345(17) 0.0312(16) 0.0264(12) -0.0096(12) -0.0021(12) 0.0023(14)
C27 0.0331(18) 0.0374(18) 0.0352(15) -0.0141(14) -0.0024(13) 0.0059(15)
C28 0.042(2) 0.048(2) 0.0500(19) -0.0244(18) -0.0010(16) 0.0089(18)
C29 0.058(3) 0.043(2) 0.054(2) -0.0252(18) -0.0054(19) 0.010(2)
C30 0.053(2) 0.0355(19) 0.0499(19) -0.0194(16) -0.0048(17) -0.0023(18)
C31 0.0396(19) 0.0308(17) 0.0324(14) -0.0082(13) -0.0047(13) 0.0006(15)
C32 0.0296(18) 0.046(2) 0.053(2) -0.0242(17) 0.0013(15) 0.0001(16)
C33 0.034(2) 0.080(3) 0.063(2) -0.032(2) -0.0085(18) 0.001(2)
C34 0.043(2) 0.064(3) 0.057(2) -0.020(2) 0.0070(19) -0.010(2)
C35 0.039(2) 0.0384(19) 0.0490(19) -0.0149(16) -0.0030(16) -0.0051(17)
C36 0.046(3) 0.110(5) 0.055(2) -0.034(3) -0.010(2) 0.003(3)
C37 0.051(3) 0.117(5) 0.053(2) -0.013(3) 0.002(2) -0.022(3)

loop_
_atom_type_symbol
_atom_type_description
_atom_type_scat_dispersion_real
_atom_type_scat_dispersion_imag
_atom_type_scat_source
C C 0.0181 0.0091 'International Tables Vol C Tables 4.2.6.8 and 6.1.1.4'
H H 0.0000 0.0000 'International Tables Vol C Tables 4.2.6.8 and 6.1.1.4'
Al Al 0.2130 0.2455 'International Tables Vol C Tables 4.2.6.8 and 6.1.1.4'
I I -0.3257 6.8362 'International Tables Vol C Tables 4.2.6.8 and 6.1.1.4'
N N 0.0311 0.0180 'International Tables Vol C Tables 4.2.6.8 and 6.1.1.4'

loop_
_geom_angle_atom_site_label_1
_geom_angle_atom_site_label_2
_geom_angle_atom_site_label_3
_geom_angle
_geom_angle_site_symmetry_1
_geom_angle_site_symmetry_3
_geom_angle_publ_flag
N2 Al1 N1 70.70(12) . . ?
N2 Al1 I1 112.65(10) . . ?
N1 Al1 I1 120.29(10) . . ?
C13 Al1 I1 120.96(9) . . ?
N2 Al1 I2 119.07(10) . . ?
N1 Al1 I2 116.35(9) . . ?
I1 Al1 I2 112.08(4) . . ?
N3 Al2 N4 70.65(13) . . ?
N3 Al2 I4 111.82(10) . . ?
N4 Al2 I4 117.79(10) . . ?
N3 Al2 I3 121.27(10) . . ?
N4 Al2 I3 118.47(10) . . ?
I4 Al2 I3 111.45(4) . . ?
C13 N1 C1 129.5(3) . . ?
C1 N1 Al1 140.4(2) . . ?
C13 N2 C18 129.0(3) . . ?
C18 N2 Al1 135.9(2) . . ?
C21 N3 C20 129.2(3) . . ?
C20 N3 Al2 135.2(2) . . ?
C21 N4 C26 130.2(3) . . ?
C26 N4 Al2 139.5(2) . . ?
C2 C1 C6 121.2(3) . . ?
C2 C1 N1 120.2(3) . . ?
C6 C1 N1 118.6(3) . . ?
C3 C2 C1 117.6(4) . . ?
C3 C2 C7 119.2(4) . . ?
C1 C2 C7 123.2(3) . . ?
C4 C3 C2 121.5(4) . . ?
C4 C3 H3A 119.2 . . ?
C2 C3 H3A 119.2 . . ?
C5 C4 C3 120.3(4) . . ?
C5 C4 H4A 119.8 . . ?
C3 C4 H4A 119.8 . . ?
C4 C5 C6 120.7(4) . . ?
C4 C5 H5A 119.7 . . ?
C6 C5 H5A 119.7 . . ?
C5 C6 C1 118.7(4) . . ?
C5 C6 C10 118.9(4) . . ?
C1 C6 C10 122.4(3) . . ?
C2 C7 C9 112.9(4) . . ?
C2 C7 C8 110.9(4) . . ?
C9 C7 C8 110.5(4) . . ?
C2 C7 H7A 107.4 . . ?
C9 C7 H7A 107.4 . . ?
C8 C7 H7A 107.4 . . ?
C7 C8 H8A 109.5 . . ?
C7 C8 H8B 109.5 . . ?
H8A C8 H8B 109.5 . . ?
C7 C8 H8C 109.5 . . ?
H8A C8 H8C 109.5 . . ?
H8B C8 H8C 109.5 . . ?
C7 C9 H9A 109.5 . . ?
C7 C9 H9B 109.5 . . ?
H9A C9 H9B 109.5 . . ?
C7 C9 H9C 109.5 . . ?
H9A C9 H9C 109.5 . . ?
H9B C9 H9C 109.5 . . ?
C11 C10 C6 111.3(5) . . ?
C11 C10 C12 111.2(5) . . ?
C6 C10 C12 111.3(4) . . ?
C11 C10 H10A 107.6 . . ?
C6 C10 H10A 107.6 . . ?
C12 C10 H10A 107.6 . . ?
C10 C11 H11A 109.5 . . ?
C10 C11 H11B 109.5 . . ?
H11A C11 H11B 109.5 . . ?
C10 C11 H11C 109.5 . . ?
H11A C11 H11C 109.5 . . ?
H11B C11 H11C 109.5 . . ?
C10 C12 H12A 109.5 . . ?
C10 C12 H12B 109.5 . . ?
H12A C12 H12B 109.5 . . ?
C10 C12 H12C 109.5 . . ?
H12A C12 H12C 109.5 . . ?
H12B C12 H12C 109.5 . . ?
N1 C13 N2 108.3(3) . . ?
N1 C13 C14 127.9(3) . . ?
N2 C13 C14 123.8(3) . . ?
C16 C14 C15 107.6(3) . . ?
C16 C14 C13 108.7(3) . . ?
C15 C14 C13 114.7(3) . . ?
C16 C14 C17 111.3(3) . . ?
C15 C14 C17 106.7(3) . . ?
C13 C14 C17 107.8(3) . . ?
C14 C15 H15A 109.5 . . ?
C14 C15 H15B 109.5 . . ?
H15A C15 H15B 109.5 . . ?
C14 C15 H15C 109.5 . . ?
H15A C15 H15C 109.5 . . ?
H15B C15 H15C 109.5 . . ?
C14 C16 H16A 109.5 . . ?
C14 C16 H16B 109.5 . . ?
H16A C16 H16B 109.5 . . ?
C14 C16 H16C 109.5 . . ?
H16A C16 H16C 109.5 . . ?
H16B C16 H16C 109.5 . . ?
C14 C17 H17A 109.5 . . ?
C14 C17 H17B 109.5 . . ?
H17A C17 H17B 109.5 . . ?
C14 C17 H17C 109.5 . . ?
H17A C17 H17C 109.5 . . ?
H17B C17 H17C 109.5 . . ?
N2 C18 C19 110.9(3) . . ?
N2 C18 H18A 109.5 . . ?
C19 C18 H18A 109.5 . . ?
N2 C18 H18B 109.5 . . ?
C19 C18 H18B 109.5 . . ?
H18A C18 H18B 108.1 . . ?
C20 C19 C18 115.6(3) . . ?
C20 C19 H19A 108.4 . . ?
C18 C19 H19A 108.4 . . ?
C20 C19 H19B 108.4 . . ?
C18 C19 H19B 108.4 . . ?
H19A C19 H19B 107.5 . . ?
N3 C20 C19 111.6(3) . . ?
N3 C20 H20A 109.3 . . ?
C19 C20 H20A 109.3 . . ?
N3 C20 H20B 109.3 . . ?
C19 C20 H20B 109.3 . . ?
H20A C20 H20B 108.0 . . ?
N3 C21 N4 108.3(3) . . ?
N3 C21 C22 124.3(3) . . ?
N4 C21 C22 127.4(3) . . ?
C23 C22 C21 115.0(3) . . ?
C23 C22 C24 107.1(3) . . ?
C21 C22 C24 107.2(3) . . ?
C23 C22 C25 107.6(3) . . ?
C21 C22 C25 108.6(3) . . ?
C24 C22 C25 111.4(4) . . ?
C22 C23 H23A 109.5 . . ?
C22 C23 H23B 109.5 . . ?
H23A C23 H23B 109.5 . . ?
C22 C23 H23C 109.5 . . ?
H23A C23 H23C 109.5 . . ?
H23B C23 H23C 109.5 . . ?
C22 C24 H24A 109.5 . . ?
C22 C24 H24B 109.5 . . ?
H24A C24 H24B 109.5 . . ?
C22 C24 H24C 109.5 . . ?
H24A C24 H24C 109.5 . . ?
H24B C24 H24C 109.5 . . ?
C22 C25 H25A 109.5 . . ?
C22 C25 H25B 109.5 . . ?
H25A C25 H25B 109.5 . . ?
C22 C25 H25C 109.5 . . ?
H25A C25 H25C 109.5 . . ?
H25B C25 H25C 109.5 . . ?
C31 C26 C27 121.0(3) . . ?
C31 C26 N4 119.3(3) . . ?
C27 C26 N4 119.6(3) . . ?
C28 C27 C26 117.9(4) . . ?
C28 C27 C32 119.2(3) . . ?
C26 C27 C32 122.9(3) . . ?
C29 C28 C27 121.9(4) . . ?
C29 C28 H28A 119.1 . . ?
C27 C28 H28A 119.1 . . ?
C28 C29 C30 119.7(4) . . ?
C28 C29 H29A 120.1 . . ?
C30 C29 H29A 120.1 . . ?
C31 C30 C29 120.9(4) . . ?
C31 C30 H30A 119.5 . . ?
C29 C30 H30A 119.5 . . ?
C30 C31 C26 118.5(4) . . ?
C30 C31 C35 119.2(4) . . ?
C26 C31 C35 122.3(3) . . ?
C27 C32 C33 111.8(4) . . ?
C27 C32 C34 110.6(3) . . ?
C33 C32 C34 109.7(4) . . ?
C27 C32 H32A 108.2 . . ?
C33 C32 H32A 108.2 . . ?
C34 C32 H32A 108.2 . . ?
C32 C33 H33A 109.5 . . ?
C32 C33 H33B 109.5 . . ?
H33A C33 H33B 109.5 . . ?
C32 C33 H33C 109.5 . . ?
H33A C33 H33C 109.5 . . ?
H33B C33 H33C 109.5 . . ?
C32 C34 H34A 109.5 . . ?
C32 C34 H34B 109.5 . . ?
H34A C34 H34B 109.5 . . ?
C32 C34 H34C 109.5 . . ?
H34A C34 H34C 109.5 . . ?
H34B C34 H34C 109.5 . . ?
C37 C35 C31 112.8(4) . . ?
C37 C35 C36 109.6(4) . . ?
C31 C35 C36 111.8(4) . . ?
C37 C35 H35A 107.5 . . ?
C31 C35 H35A 107.5 . . ?
C36 C35 H35A 107.5 . . ?
C35 C36 H36A 109.5 . . ?
C35 C36 H36B 109.5 . . ?
H36A C36 H36B 109.5 . . ?
C35 C36 H36C 109.5 . . ?
H36A C36 H36C 109.5 . . ?
H36B C36 H36C 109.5 . . ?
C35 C37 H37A 109.5 . . ?
C35 C37 H37B 109.5 . . ?
H37A C37 H37B 109.5 . . ?
C35 C37 H37C 109.5 . . ?
H37A C37 H37C 109.5 . . ?
H37B C37 H37C 109.5 . . ?

loop_
_geom_bond_atom_site_label_1
_geom_bond_atom_site_label_2
_geom_bond_distance
_geom_bond_site_symmetry_2
_geom_bond_publ_flag
I1 Al1 2.4800(11) . ?
I2 Al1 2.5038(10) . ?
I3 Al2 2.4925(10) . ?
I4 Al2 2.4878(10) . ?
Al1 N2 1.881(3) . ?
Al1 N1 1.896(3) . ?
Al2 N3 1.879(3) . ?
Al2 N4 1.889(3) . ?
N1 C13 1.347(4) . ?
N1 C1 1.430(4) . ?
N2 C13 1.349(4) . ?
N2 C18 1.464(4) . ?
N3 C21 1.340(5) . ?
N3 C20 1.465(5) . ?
N4 C21 1.349(4) . ?
N4 C26 1.426(5) . ?
C1 C2 1.402(6) . ?
C1 C6 1.403(6) . ?
C2 C3 1.401(6) . ?
C2 C7 1.515(6) . ?
C3 C4 1.373(7) . ?
C3 H3A 0.9500 . ?
C4 C5 1.373(7) . ?
C4 H4A 0.9500 . ?
C5 C6 1.395(6) . ?
C5 H5A 0.9500 . ?
C6 C10 1.522(6) . ?
C7 C9 1.524(7) . ?
C7 C8 1.528(6) . ?
C7 H7A 1.0000 . ?
C8 H8A 0.9800 . ?
C8 H8B 0.9800 . ?
C8 H8C 0.9800 . ?
C9 H9A 0.9800 . ?
C9 H9B 0.9800 . ?
C9 H9C 0.9800 . ?
C10 C11 1.513(8) . ?
C10 C12 1.540(8) . ?
C10 H10A 1.0000 . ?
C11 H11A 0.9800 . ?
C11 H11B 0.9800 . ?
C11 H11C 0.9800 . ?
C12 H12A 0.9800 . ?
C12 H12B 0.9800 . ?
C12 H12C 0.9800 . ?
C13 C14 1.537(4) . ?
C14 C16 1.533(6) . ?
C14 C15 1.534(5) . ?
C14 C17 1.545(5) . ?
C15 H15A 0.9800 . ?
C15 H15B 0.9800 . ?
C15 H15C 0.9800 . ?
C16 H16A 0.9800 . ?
C16 H16B 0.9800 . ?
C16 H16C 0.9800 . ?
C17 H17A 0.9800 . ?
C17 H17B 0.9800 . ?
C17 H17C 0.9800 . ?
C18 C19 1.519(5) . ?
C18 H18A 0.9900 . ?
C18 H18B 0.9900 . ?
C19 C20 1.507(5) . ?
C19 H19A 0.9900 . ?
C19 H19B 0.9900 . ?
C20 H20A 0.9900 . ?
C20 H20B 0.9900 . ?
C21 C22 1.538(4) . ?
C22 C23 1.532(6) . ?
C22 C24 1.543(6) . ?
C22 C25 1.544(6) . ?
C23 H23A 0.9800 . ?
C23 H23B 0.9800 . ?
C23 H23C 0.9800 . ?
C24 H24A 0.9800 . ?
C24 H24B 0.9800 . ?
C24 H24C 0.9800 . ?
C25 H25A 0.9800 . ?
C25 H25B 0.9800 . ?
C25 H25C 0.9800 . ?
C26 C31 1.408(5) . ?
C26 C27 1.409(5) . ?
C27 C28 1.390(6) . ?
C27 C32 1.524(6) . ?
C28 C29 1.375(7) . ?
C28 H28A 0.9500 . ?
C29 C30 1.390(7) . ?
C29 H29A 0.9500 . ?
C30 C31 1.389(6) . ?
C30 H30A 0.9500 . ?
C31 C35 1.520(6) . ?
C32 C33 1.530(6) . ?
C32 C34 1.532(6) . ?
C32 H32A 1.0000 . ?
C33 H33A 0.9800 . ?
C33 H33B 0.9800 . ?
C33 H33C 0.9800 . ?
C34 H34A 0.9800 . ?
C34 H34B 0.9800 . ?
C34 H34C 0.9800 . ?
C35 C37 1.514(7) . ?
C35 C36 1.520(6) . ?
C35 H35A 1.0000 . ?
C36 H36A 0.9800 . ?
C36 H36B 0.9800 . ?
C36 H36C 0.9800 . ?
C37 H37A 0.9800 . ?
C37 H37B 0.9800 . ?
C37 H37C 0.9800 . ?
